data_7218910
loop_
_publ_author_name
'He, Hongming'
'Du, Jianshi'
'Su, Hongmin'
'Yuan, Yinhong'
'Song, Yang'
'Sun, Fuxing'

_publ_section_title
;
 Four new metal--organic frameworks based on bi-, tetra-, penta-, and
 hexa-nuclear clusters derived from 5-(phenyldiazenyl)isophthalic acid:
 syntheses, structures and properties
;
_journal_issue 5
_journal_name_full CrystEngComm
_journal_page_first 1201
_journal_paper_doi 10.1039/C4CE01837K
_journal_volume 17
_journal_year 2015
_chemical_formula_moiety 'C37 H35 Co3 N6 O14, C4 H9 N O'
_chemical_formula_sum 'C41 H44 Co3 N7 O15'
_chemical_formula_weight 1051.62
_chemical_name_systematic
; 
 ? 
;
_space_group_IT_number 2
_symmetry_cell_setting triclinic
_symmetry_space_group_name_Hall '-P 1'
_symmetry_space_group_name_H-M 'P -1'
_atom_sites_solution_hydrogens geom
_atom_sites_solution_primary direct
_atom_sites_solution_secondary difmap
_audit_creation_method SHELXL-97
_audit_update_record
;
2014-08-27 deposited with the CCDC.
2014-11-24 downloaded from the CCDC.
;
_cell_angle_alpha 75.217(5)
_cell_angle_beta 81.616(5)
_cell_angle_gamma 88.983(5)
_cell_formula_units_Z 2
_cell_length_a 9.862(2)
_cell_length_b 13.348(3)
_cell_length_c 18.934(4)
_cell_measurement_temperature 293(2)
_cell_volume 2383.7(9)
_computing_structure_refinement 'SHELXL-97 (Sheldrick, 1997)'
_computing_structure_solution 'SHELXS-97 (Sheldrick, 1990)'
_diffrn_ambient_temperature 293(2)
_diffrn_measured_fraction_theta_full 0.996
_diffrn_measured_fraction_theta_max 0.996
_diffrn_radiation_monochromator graphite
_diffrn_radiation_source 'fine-focus sealed tube'
_diffrn_radiation_type MoK\a
_diffrn_radiation_wavelength 0.71073
_diffrn_reflns_av_R_equivalents 0.0418
_diffrn_reflns_av_sigmaI/netI 0.0830
_diffrn_reflns_limit_h_max 13
_diffrn_reflns_limit_h_min -13
_diffrn_reflns_limit_k_max 17
_diffrn_reflns_limit_k_min -16
_diffrn_reflns_limit_l_max 25
_diffrn_reflns_limit_l_min -22
_diffrn_reflns_number 19884
_diffrn_reflns_theta_full 28.38
_diffrn_reflns_theta_max 28.38
_diffrn_reflns_theta_min 1.12
_exptl_absorpt_coefficient_mu 1.104
_exptl_crystal_colour Purple
_exptl_crystal_density_diffrn 1.465
_exptl_crystal_density_method 'not measured'
_exptl_crystal_description Pale
_exptl_crystal_F_000 1080
_refine_diff_density_max 1.362
_refine_diff_density_min -1.418
_refine_diff_density_rms 0.106
_refine_ls_extinction_method none
_refine_ls_goodness_of_fit_ref 1.031
_refine_ls_hydrogen_treatment mixed
_refine_ls_matrix_type full
_refine_ls_number_parameters 580
_refine_ls_number_reflns 11898
_refine_ls_number_restraints 553
_refine_ls_restrained_S_all 1.294
_refine_ls_R_factor_all 0.1009
_refine_ls_R_factor_gt 0.0572
_refine_ls_shift/su_max 0.000
_refine_ls_shift/su_mean 0.000
_refine_ls_structure_factor_coef Fsqd
_refine_ls_weighting_details 'calc w=1/[\s^2^(Fo^2^)+(0.0754P)^2^+0.6408P] where P=(Fo^2^+2Fc^2^)/3'
_refine_ls_weighting_scheme calc
_refine_ls_wR_factor_gt 0.1377
_refine_ls_wR_factor_ref 0.1592
_reflns_number_gt 7640
_reflns_number_total 11898
_reflns_threshold_expression >2sigma(I)
_cod_data_source_file c4ce01837k2.cif
_cod_data_source_block a
_cod_depositor_comments
;
The following automatic conversions were performed:

'_symmetry_cell_setting' value 'Triclinic' changed to 'triclinic'
according to
/usr/data/users/saulius/crontab/automatic-downloads/rss-feeds/RSC/lib/dictionaries/cif_core.dic
dictionary named 'cif_core.dic' version 2.4.2 from 2011-04-26.

Automatic conversion script
Id: cif_fix_values 2935 2014-11-11 08:27:57Z andrius 

 Adding full bibliography for 7218907--7218910.cif.
;
_cod_original_sg_symbol_H-M P-1
_cod_database_code 7218910

loop_
_symmetry_equiv_pos_as_xyz
'x, y, z'
'-x, -y, -z'

loop_
_atom_site_label
_atom_site_type_symbol
_atom_site_fract_x
_atom_site_fract_y
_atom_site_fract_z
_atom_site_U_iso_or_equiv
_atom_site_adp_type
_atom_site_occupancy
_atom_site_symmetry_multiplicity
_atom_site_calc_flag
_atom_site_refinement_flags
C1 C 0.2401(5) 0.1780(3) 0.4248(3) 0.0213(9) Uani 1 1 d U
C2 C 0.3770(4) 0.2268(3) 0.3892(3) 0.0223(9) Uani 1 1 d U
C3 C 0.4975(4) 0.1687(3) 0.3957(3) 0.0214(9) Uani 1 1 d U
H3 H 0.4919 0.0979 0.4177 0.026 Uiso 1 1 calc R
C4 C 0.6238(4) 0.2175(3) 0.3692(3) 0.0214(9) Uani 1 1 d U
C5 C 0.6317(5) 0.3242(4) 0.3368(3) 0.0280(10) Uani 1 1 d U
H5 H 0.7168 0.3575 0.3203 0.034 Uiso 1 1 calc R
C6 C 0.5130(5) 0.3802(4) 0.3294(3) 0.0304(11) Uani 1 1 d U
C7 C 0.3817(5) 0.3321(3) 0.3558(3) 0.0263(10) Uani 1 1 d U
H7 H 0.3019 0.3699 0.3508 0.032 Uiso 1 1 calc R
C8 C 0.2472(4) -0.1589(3) 0.6208(2) 0.0179(9) Uani 1 1 d .
C9 C 0.4340(4) 0.6454(2) 0.2644(3) 0.0420(13) Uani 1 1 d GU
C10 C 0.5576(3) 0.6995(3) 0.2369(3) 0.0634(18) Uani 1 1 d GU
H10 H 0.6396 0.6641 0.2368 0.076 Uiso 1 1 calc R
C11 C 0.5585(4) 0.8066(3) 0.2096(3) 0.082(2) Uani 1 1 d GU
H11 H 0.6412 0.8428 0.1912 0.098 Uiso 1 1 calc R
C12 C 0.4359(5) 0.8596(2) 0.2098(3) 0.0704(19) Uani 1 1 d GU
H12 H 0.4366 0.9312 0.1915 0.084 Uiso 1 1 calc R
C13 C 0.3123(4) 0.8055(3) 0.2372(3) 0.0626(18) Uani 1 1 d GU
H13 H 0.2303 0.8409 0.2374 0.075 Uiso 1 1 calc R
C14 C 0.3114(3) 0.6984(3) 0.2645(3) 0.0569(16) Uani 1 1 d GU
H14 H 0.2287 0.6622 0.2829 0.068 Uiso 1 1 calc R
C15 C 0.0602(5) 0.2229(3) 0.6054(3) 0.0207(9) Uani 1 1 d U
C16 C 0.0600(4) 0.2859(3) 0.6615(3) 0.0204(9) Uani 1 1 d U
C17 C 0.0439(4) 0.3932(3) 0.6385(3) 0.0213(9) Uani 1 1 d U
H17 H 0.0373 0.4246 0.5893 0.026 Uiso 1 1 calc R
C18 C 0.0378(5) 0.4531(3) 0.6891(3) 0.0229(9) Uani 1 1 d U
C19 C 0.0498(5) 0.4061(4) 0.7629(3) 0.0275(10) Uani 1 1 d U
H19 H 0.0451 0.4456 0.7971 0.033 Uiso 1 1 calc R
C20 C 0.0688(5) 0.3001(4) 0.7847(3) 0.0279(10) Uani 1 1 d U
C21 C 0.0737(5) 0.2386(4) 0.7347(3) 0.0256(10) Uani 1 1 d U
H21 H 0.0860 0.1676 0.7500 0.031 Uiso 1 1 calc R
C22 C 0.0177(5) 0.5689(3) 0.6639(3) 0.0196(9) Uani 1 1 d U
C23 C 0.1395(8) 0.1341(4) 0.9547(2) 0.0705(19) Uani 1 1 d GU
C24 C 0.1816(10) 0.0323(4) 0.9762(3) 0.162(3) Uani 1 1 d GU
H24 H 0.1911 -0.0086 0.9428 0.194 Uiso 1 1 calc R
C25 C 0.2097(10) -0.0083(4) 1.0477(4) 0.194(3) Uani 1 1 d GU
H25 H 0.2378 -0.0765 1.0621 0.233 Uiso 1 1 calc R
C26 C 0.1956(9) 0.0528(6) 1.0977(3) 0.131(3) Uani 1 1 d GU
H26 H 0.2143 0.0256 1.1455 0.157 Uiso 1 1 calc R
C27 C 0.1534(8) 0.1546(5) 1.0761(3) 0.106(3) Uani 1 1 d GU
H27 H 0.1440 0.1956 1.1096 0.128 Uiso 1 1 calc R
C28 C 0.1254(7) 0.1953(4) 1.0047(3) 0.082(2) Uani 1 1 d GU
H28 H 0.0973 0.2634 0.9902 0.098 Uiso 1 1 calc R
C29 C -0.1715(6) -0.0150(5) 0.6825(3) 0.0426(14) Uani 1 1 d U
H29 H -0.1702 0.0561 0.6614 0.051 Uiso 1 1 calc R
C30 C 0.3369(7) 0.5958(5) 0.4876(4) 0.0609(19) Uani 1 1 d U
H30A H 0.2415 0.5774 0.5024 0.091 Uiso 1 1 calc R
H30B H 0.3865 0.5667 0.5279 0.091 Uiso 1 1 calc R
H30C H 0.3719 0.5691 0.4461 0.091 Uiso 1 1 calc R
C31 C 0.3543(7) 0.7124(5) 0.4662(4) 0.0526(16) Uani 1 1 d U
C32 C 0.6005(7) 0.6958(7) 0.4267(5) 0.082(2) Uani 1 1 d U
H32A H 0.6067 0.6435 0.4714 0.123 Uiso 1 1 calc R
H32B H 0.6798 0.7409 0.4149 0.123 Uiso 1 1 calc R
H32C H 0.5961 0.6635 0.3872 0.123 Uiso 1 1 calc R
C33 C 0.4902(7) 0.8683(5) 0.4167(4) 0.0588(18) Uani 1 1 d U
H33A H 0.4703 0.8954 0.3673 0.088 Uiso 1 1 calc R
H33B H 0.5823 0.8877 0.4193 0.088 Uiso 1 1 calc R
H33C H 0.4273 0.8959 0.4503 0.088 Uiso 1 1 calc R
C34 C 0.1978(13) 0.6588(7) 0.8427(6) 0.116(4) Uani 1 1 d U
H34A H 0.1641 0.6414 0.8946 0.174 Uiso 1 1 calc R
H34B H 0.2957 0.6525 0.8355 0.174 Uiso 1 1 calc R
H34C H 0.1572 0.6127 0.8199 0.174 Uiso 1 1 calc R
C35 C 0.1585(9) 0.7757(7) 0.8062(4) 0.070(2) Uani 1 1 d U
C36 C 0.3868(10) 0.8262(11) 0.8300(7) 0.146(4) Uani 1 1 d U
H36A H 0.3846 0.8488 0.8744 0.219 Uiso 1 1 calc R
H36B H 0.4568 0.8644 0.7928 0.219 Uiso 1 1 calc R
H36C H 0.4062 0.7536 0.8400 0.219 Uiso 1 1 calc R
C37 C 0.2072(13) 0.9571(7) 0.7725(5) 0.114(4) Uani 1 1 d U
H37A H 0.1129 0.9570 0.7651 0.171 Uiso 1 1 calc R
H37B H 0.2635 0.9869 0.7263 0.171 Uiso 1 1 calc R
H37C H 0.2177 0.9971 0.8070 0.171 Uiso 1 1 calc R
C38 C 0.2146(16) 0.5110(16) 0.1202(11) 0.268(9) Uani 1 1 d U
H38A H 0.1815 0.5290 0.1655 0.402 Uiso 1 1 calc R
H38B H 0.1737 0.4462 0.1205 0.402 Uiso 1 1 calc R
H38C H 0.1909 0.5641 0.0793 0.402 Uiso 1 1 calc R
C39 C 0.362(3) 0.5017(11) 0.1129(9) 0.201(6) Uani 1 1 d U
C40 C 0.6084(17) 0.5604(14) 0.0824(11) 0.231(8) Uani 1 1 d U
H40A H 0.6356 0.5673 0.1276 0.346 Uiso 1 1 calc R
H40B H 0.6565 0.6114 0.0416 0.346 Uiso 1 1 calc R
H40C H 0.6301 0.4924 0.0764 0.346 Uiso 1 1 calc R
C41 C 0.405(2) 0.6807(11) 0.0548(8) 0.247(7) Uani 1 1 d U
H41A H 0.3233 0.6757 0.0339 0.370 Uiso 1 1 calc R
H41B H 0.4744 0.7192 0.0173 0.370 Uiso 1 1 calc R
H41C H 0.3855 0.7154 0.0937 0.370 Uiso 1 1 calc R
Co1 Co 0.08170(6) 0.02018(4) 0.56228(4) 0.01845(16) Uani 1 1 d .
Co2 Co 0.05399(6) 0.76117(4) 0.53695(3) 0.01812(16) Uani 1 1 d .
Co3 Co -0.05090(6) 0.77190(5) 0.69813(4) 0.02151(16) Uani 1 1 d .
N1 N 0.5300(4) 0.4896(3) 0.2963(3) 0.0438(13) Uani 1 1 d .
N2 N 0.4217(5) 0.5376(3) 0.2958(3) 0.0456(14) Uani 1 1 d .
N3 N 0.0870(6) 0.2613(4) 0.8613(3) 0.0444(13) Uani 1 1 d .
N4 N 0.1172(7) 0.1710(4) 0.8792(3) 0.0604(16) Uani 1 1 d .
N5 N 0.4763(4) 0.7564(3) 0.4367(3) 0.0318(10) Uani 1 1 d U
N6 N 0.2514(9) 0.8443(7) 0.8035(4) 0.096(3) Uani 1 1 d .
N7 N 0.4543(19) 0.5763(9) 0.0849(6) 0.180(6) Uani 1 1 d .
O1 O 0.2374(3) 0.1011(2) 0.4777(2) 0.0278(8) Uani 1 1 d .
O2 O 0.1357(3) 0.2246(2) 0.39977(18) 0.0213(7) Uani 1 1 d .
O3 O 0.2493(3) -0.0628(2) 0.60395(19) 0.0240(7) Uani 1 1 d .
O4 O 0.1385(3) -0.2151(2) 0.62958(18) 0.0214(7) Uani 1 1 d .
O5 O 0.0849(4) 0.1279(2) 0.62489(19) 0.0283(8) Uani 1 1 d .
O6 O 0.0363(4) 0.2720(2) 0.54358(19) 0.0335(9) Uani 1 1 d .
O7 O 0.0444(3) 0.6082(2) 0.59591(18) 0.0254(7) Uani 1 1 d .
O8 O -0.0219(3) 0.6147(2) 0.71362(19) 0.0270(7) Uani 1 1 d .
O9 O 0.0749(3) -0.0830(2) 0.49374(17) 0.0179(6) Uani 1 1 d .
O10 O -0.0695(3) -0.0650(2) 0.66085(19) 0.0272(8) Uani 1 1 d .
O11 O -0.2723(5) -0.0512(4) 0.7288(3) 0.0726(17) Uani 1 1 d .
O12 O 0.2530(4) 0.7685(3) 0.4748(2) 0.0381(9) Uani 1 1 d .
O13 O 0.0512(5) 0.7897(4) 0.7827(3) 0.0571(12) Uani 1 1 d .
O14 O -0.2350(4) 0.7520(3) 0.7701(2) 0.0474(11) Uani 1 1 d .
O15 O 0.4201(9) 0.4115(7) 0.1428(6) 0.159(4) Uani 1 1 d .

loop_
_atom_site_aniso_label
_atom_site_aniso_U_11
_atom_site_aniso_U_22
_atom_site_aniso_U_33
_atom_site_aniso_U_23
_atom_site_aniso_U_13
_atom_site_aniso_U_12
C1 0.017(2) 0.017(2) 0.033(2) -0.0106(18) -0.0061(18) -0.0002(16)
C2 0.0140(19) 0.019(2) 0.032(2) -0.0030(17) -0.0043(18) -0.0017(16)
C3 0.017(2) 0.017(2) 0.030(2) -0.0034(17) -0.0068(18) 0.0006(16)
C4 0.016(2) 0.018(2) 0.030(2) -0.0044(17) -0.0064(18) -0.0003(16)
C5 0.017(2) 0.016(2) 0.047(3) -0.0002(19) -0.005(2) -0.0002(17)
C6 0.024(2) 0.014(2) 0.048(3) 0.0063(19) -0.010(2) -0.0009(17)
C7 0.021(2) 0.014(2) 0.040(3) 0.0020(18) -0.009(2) 0.0008(17)
C8 0.014(2) 0.017(2) 0.024(2) -0.0061(17) -0.0042(18) 0.0028(16)
C9 0.030(3) 0.018(2) 0.070(3) 0.002(2) -0.004(3) 0.004(2)
C10 0.040(3) 0.025(3) 0.112(4) 0.005(3) -0.005(3) -0.006(2)
C11 0.063(4) 0.023(3) 0.142(5) 0.006(3) -0.005(4) -0.006(3)
C12 0.064(4) 0.024(3) 0.109(5) 0.005(3) -0.008(4) 0.007(3)
C13 0.048(3) 0.035(3) 0.096(4) -0.005(3) -0.004(3) 0.013(3)
C14 0.040(3) 0.026(3) 0.095(4) -0.001(3) -0.007(3) 0.011(2)
C15 0.021(2) 0.015(2) 0.028(2) -0.0068(17) -0.0075(18) -0.0012(16)
C16 0.019(2) 0.0132(19) 0.029(2) -0.0047(16) -0.0042(18) 0.0020(16)
C17 0.020(2) 0.0153(19) 0.028(2) -0.0050(17) -0.0042(18) 0.0018(16)
C18 0.024(2) 0.0138(19) 0.031(2) -0.0044(17) -0.0056(19) 0.0019(16)
C19 0.036(2) 0.018(2) 0.029(2) -0.0057(18) -0.008(2) 0.0041(18)
C20 0.034(2) 0.022(2) 0.025(2) 0.0003(18) -0.007(2) 0.0003(19)
C21 0.030(2) 0.015(2) 0.032(2) -0.0046(17) -0.007(2) 0.0022(17)
C22 0.020(2) 0.0098(19) 0.028(2) -0.0039(17) -0.0045(19) 0.0013(16)
C23 0.109(5) 0.059(4) 0.040(3) -0.003(3) -0.019(3) 0.019(4)
C24 0.333(6) 0.081(5) 0.071(4) -0.004(4) -0.070(5) 0.096(5)
C25 0.372(7) 0.131(6) 0.081(5) -0.006(4) -0.091(5) 0.127(6)
C26 0.195(6) 0.135(6) 0.057(4) -0.002(4) -0.045(5) 0.060(5)
C27 0.138(6) 0.128(5) 0.051(4) -0.011(4) -0.031(4) 0.053(5)
C28 0.112(5) 0.087(5) 0.048(4) -0.018(3) -0.018(4) 0.023(4)
C29 0.043(3) 0.039(3) 0.047(4) -0.016(3) -0.003(3) 0.006(3)
C30 0.058(4) 0.027(3) 0.093(5) -0.017(3) 0.006(4) 0.015(3)
C31 0.056(4) 0.052(4) 0.053(4) -0.022(3) -0.008(3) 0.015(3)
C32 0.029(3) 0.096(6) 0.118(6) -0.033(5) 0.001(4) 0.025(4)
C33 0.053(4) 0.051(4) 0.070(5) -0.012(3) -0.008(4) -0.014(3)
C34 0.167(10) 0.059(6) 0.117(8) -0.008(5) -0.036(7) 0.021(6)
C35 0.074(5) 0.092(6) 0.051(4) -0.027(4) -0.015(4) -0.005(5)
C36 0.066(6) 0.197(10) 0.196(10) -0.065(9) -0.059(7) 0.000(7)
C37 0.207(11) 0.051(5) 0.087(7) -0.021(5) -0.025(7) 0.004(6)
C38 0.110(11) 0.309(16) 0.282(15) 0.055(13) 0.058(12) 0.097(12)
C39 0.373(16) 0.064(7) 0.137(10) -0.002(7) 0.018(13) -0.004(11)
C40 0.136(12) 0.176(13) 0.303(16) 0.019(12) 0.068(13) 0.046(11)
C41 0.467(16) 0.095(9) 0.157(11) 0.009(8) -0.064(12) 0.098(11)
Co1 0.0161(3) 0.0100(3) 0.0307(4) -0.0056(2) -0.0075(3) 0.0030(2)
Co2 0.0169(3) 0.0101(3) 0.0276(3) -0.0043(2) -0.0054(3) 0.0026(2)
Co3 0.0196(3) 0.0148(3) 0.0303(4) -0.0065(2) -0.0029(3) 0.0019(2)
N1 0.020(2) 0.018(2) 0.081(4) 0.009(2) -0.008(2) 0.0014(17)
N2 0.026(2) 0.020(2) 0.079(4) 0.005(2) -0.001(2) 0.0055(18)
N3 0.069(4) 0.029(3) 0.032(3) 0.001(2) -0.013(2) 0.010(2)
N4 0.101(5) 0.040(3) 0.039(3) -0.003(2) -0.021(3) 0.019(3)
N5 0.0096(18) 0.039(3) 0.044(3) -0.011(2) 0.0052(18) 0.0031(17)
N6 0.087(6) 0.123(7) 0.093(6) -0.048(5) -0.020(5) -0.019(5)
N7 0.31(2) 0.076(7) 0.122(9) -0.004(6) 0.025(11) 0.011(10)
O1 0.0142(15) 0.0200(17) 0.043(2) 0.0027(15) -0.0025(15) -0.0012(13)
O2 0.0109(14) 0.0217(16) 0.0313(18) -0.0056(13) -0.0056(13) 0.0034(12)
O3 0.0169(16) 0.0139(15) 0.041(2) -0.0030(13) -0.0099(14) 0.0012(12)
O4 0.0144(15) 0.0165(16) 0.0340(19) -0.0066(13) -0.0051(14) -0.0009(12)
O5 0.038(2) 0.0133(16) 0.037(2) -0.0092(14) -0.0129(16) 0.0036(14)
O6 0.057(2) 0.0160(17) 0.031(2) -0.0058(14) -0.0191(18) -0.0013(16)
O7 0.0345(19) 0.0110(15) 0.0303(19) -0.0049(13) -0.0044(15) 0.0028(13)
O8 0.0326(19) 0.0154(16) 0.0331(19) -0.0074(14) -0.0031(15) 0.0037(13)
O9 0.0160(15) 0.0108(14) 0.0285(17) -0.0058(12) -0.0073(13) 0.0045(11)
O10 0.0262(18) 0.0164(16) 0.038(2) -0.0073(14) -0.0015(15) 0.0045(13)
O11 0.059(3) 0.044(3) 0.092(4) -0.003(3) 0.036(3) 0.016(2)
O12 0.0247(19) 0.028(2) 0.055(3) -0.0072(17) 0.0070(18) 0.0117(15)
O13 0.052(3) 0.080(4) 0.053(3) -0.034(3) -0.023(2) 0.012(2)
O14 0.040(2) 0.043(2) 0.055(3) -0.014(2) 0.010(2) 0.0017(19)
O15 0.130(7) 0.103(7) 0.206(10) 0.005(6) 0.023(7) 0.001(5)

loop_
_atom_type_symbol
_atom_type_description
_atom_type_scat_dispersion_real
_atom_type_scat_dispersion_imag
_atom_type_scat_source
C C 0.0033 0.0016 'International Tables Vol C Tables 4.2.6.8 and 6.1.1.4'
H H 0.0000 0.0000 'International Tables Vol C Tables 4.2.6.8 and 6.1.1.4'
Co Co 0.3494 0.9721 'International Tables Vol C Tables 4.2.6.8 and 6.1.1.4'
N N 0.0061 0.0033 'International Tables Vol C Tables 4.2.6.8 and 6.1.1.4'
O O 0.0106 0.0060 'International Tables Vol C Tables 4.2.6.8 and 6.1.1.4'

loop_
_geom_angle_atom_site_label_1
_geom_angle_atom_site_label_2
_geom_angle_atom_site_label_3
_geom_angle
_geom_angle_site_symmetry_1
_geom_angle_site_symmetry_3
O1 C1 O2 126.1(4) . .
O1 C1 C2 117.7(4) . .
O2 C1 C2 116.0(4) . .
C7 C2 C3 121.6(4) . .
C7 C2 C1 117.7(4) . .
C3 C2 C1 120.5(4) . .
C4 C3 C2 119.8(4) . .
C4 C3 H3 120.1 . .
C2 C3 H3 120.1 . .
C3 C4 C5 119.9(4) . .
C3 C4 C8 120.7(4) . 2_656
C5 C4 C8 119.3(4) . 2_656
C6 C5 C4 120.0(4) . .
C6 C5 H5 120.0 . .
C4 C5 H5 120.0 . .
C5 C6 C7 121.4(4) . .
C5 C6 N1 116.5(4) . .
C7 C6 N1 122.1(4) . .
C2 C7 C6 117.4(4) . .
C2 C7 H7 121.3 . .
C6 C7 H7 121.3 . .
O3 C8 O4 124.2(4) . .
O3 C8 C4 120.6(4) . 2_656
O4 C8 C4 115.2(4) . 2_656
C10 C9 C14 120.0 . .
C10 C9 N2 124.6(3) . .
C14 C9 N2 115.3(3) . .
C11 C10 C9 120.0 . .
C11 C10 H10 120.0 . .
C9 C10 H10 120.0 . .
C12 C11 C10 120.0 . .
C12 C11 H11 120.0 . .
C10 C11 H11 120.0 . .
C11 C12 C13 120.0 . .
C11 C12 H12 120.0 . .
C13 C12 H12 120.0 . .
C14 C13 C12 120.0 . .
C14 C13 H13 120.0 . .
C12 C13 H13 120.0 . .
C13 C14 C9 120.0 . .
C13 C14 H14 120.0 . .
C9 C14 H14 120.0 . .
O6 C15 O5 126.4(4) . .
O6 C15 C16 115.4(4) . .
O5 C15 C16 118.2(4) . .
C21 C16 C17 120.4(4) . .
C21 C16 C15 121.1(4) . .
C17 C16 C15 118.5(4) . .
C18 C17 C16 120.1(4) . .
C18 C17 H17 120.0 . .
C16 C17 H17 120.0 . .
C17 C18 C19 119.9(4) . .
C17 C18 C22 119.6(4) . .
C19 C18 C22 120.5(4) . .
C20 C19 C18 119.5(5) . .
C20 C19 H19 120.3 . .
C18 C19 H19 120.3 . .
C19 C20 C21 121.4(5) . .
C19 C20 N3 114.4(5) . .
C21 C20 N3 124.1(4) . .
C16 C21 C20 118.8(4) . .
C16 C21 H21 120.6 . .
C20 C21 H21 120.6 . .
O7 C22 O8 127.6(4) . .
O7 C22 C18 115.8(4) . .
O8 C22 C18 116.6(4) . .
C24 C23 C28 120.0 . .
C24 C23 N4 116.4(4) . .
C28 C23 N4 123.6(4) . .
C25 C24 C23 120.0 . .
C25 C24 H24 120.0 . .
C23 C24 H24 120.0 . .
C24 C25 C26 120.0 . .
C24 C25 H25 120.0 . .
C26 C25 H25 120.0 . .
C27 C26 C25 120.0 . .
C27 C26 H26 120.0 . .
C25 C26 H26 120.0 . .
C26 C27 C28 120.0 . .
C26 C27 H27 120.0 . .
C28 C27 H27 120.0 . .
C27 C28 C23 120.0 . .
C27 C28 H28 120.0 . .
C23 C28 H28 120.0 . .
O11 C29 O10 126.7(6) . .
O11 C29 H29 116.6 . .
O10 C29 H29 116.6 . .
C31 C30 H30A 109.5 . .
C31 C30 H30B 109.5 . .
H30A C30 H30B 109.5 . .
C31 C30 H30C 109.5 . .
H30A C30 H30C 109.5 . .
H30B C30 H30C 109.5 . .
O12 C31 N5 119.5(6) . .
O12 C31 C30 120.2(6) . .
N5 C31 C30 120.3(6) . .
N5 C32 H32A 109.5 . .
N5 C32 H32B 109.5 . .
H32A C32 H32B 109.5 . .
N5 C32 H32C 109.5 . .
H32A C32 H32C 109.5 . .
H32B C32 H32C 109.5 . .
N5 C33 H33A 109.5 . .
N5 C33 H33B 109.5 . .
H33A C33 H33B 109.5 . .
N5 C33 H33C 109.5 . .
H33A C33 H33C 109.5 . .
H33B C33 H33C 109.5 . .
C35 C34 H34A 109.5 . .
C35 C34 H34B 109.5 . .
H34A C34 H34B 109.5 . .
C35 C34 H34C 109.5 . .
H34A C34 H34C 109.5 . .
H34B C34 H34C 109.5 . .
O13 C35 N6 127.6(9) . .
O13 C35 C34 117.9(8) . .
N6 C35 C34 114.4(9) . .
N6 C36 H36A 109.5 . .
N6 C36 H36B 109.5 . .
H36A C36 H36B 109.5 . .
N6 C36 H36C 109.5 . .
H36A C36 H36C 109.5 . .
H36B C36 H36C 109.5 . .
N6 C37 H37A 109.5 . .
N6 C37 H37B 109.5 . .
H37A C37 H37B 109.5 . .
N6 C37 H37C 109.5 . .
H37A C37 H37C 109.5 . .
H37B C37 H37C 109.5 . .
C39 C38 H38A 109.5 . .
C39 C38 H38B 109.5 . .
H38A C38 H38B 109.5 . .
C39 C38 H38C 109.5 . .
H38A C38 H38C 109.5 . .
H38B C38 H38C 109.5 . .
N7 C39 O15 112(2) . .
N7 C39 C38 127.0(18) . .
O15 C39 C38 120.9(16) . .
N7 C40 H40A 109.5 . .
N7 C40 H40B 109.5 . .
H40A C40 H40B 109.5 . .
N7 C40 H40C 109.5 . .
H40A C40 H40C 109.5 . .
H40B C40 H40C 109.5 . .
N7 C41 H41A 109.5 . .
N7 C41 H41B 109.5 . .
H41A C41 H41B 109.5 . .
N7 C41 H41C 109.5 . .
H41A C41 H41C 109.5 . .
H41B C41 H41C 109.5 . .
O9 Co1 O5 97.37(13) 2_556 .
O9 Co1 O3 168.22(13) 2_556 .
O5 Co1 O3 94.15(13) . .
O9 Co1 O9 79.97(12) 2_556 .
O5 Co1 O9 176.86(12) . .
O3 Co1 O9 88.45(12) . .
O9 Co1 O1 93.76(12) 2_556 .
O5 Co1 O1 93.34(14) . .
O3 Co1 O1 83.10(12) . .
O9 Co1 O1 85.21(13) . .
O9 Co1 O10 91.27(12) 2_556 .
O5 Co1 O10 82.94(13) . .
O3 Co1 O10 92.58(13) . .
O9 Co1 O10 98.73(12) . .
O1 Co1 O10 174.10(13) . .
O6 Co2 O9 97.70(13) 2_566 1_565
O6 Co2 O7 91.88(13) 2_566 .
O9 Co2 O7 170.36(13) 1_565 .
O6 Co2 O2 92.48(15) 2_566 2_566
O9 Co2 O2 92.47(12) 1_565 2_566
O7 Co2 O2 85.99(13) . 2_566
O6 Co2 O12 92.72(16) 2_566 .
O9 Co2 O12 80.29(13) 1_565 .
O7 Co2 O12 100.43(14) . .
O2 Co2 O12 171.60(14) 2_566 .
O6 Co2 O4 174.66(13) 2_566 1_565
O9 Co2 O4 86.75(12) 1_565 1_565
O7 Co2 O4 83.63(12) . 1_565
O2 Co2 O4 84.33(12) 2_566 1_565
O12 Co2 O4 90.95(14) . 1_565
O8 Co3 O13 96.82(17) . .
O8 Co3 O14 93.55(15) . .
O13 Co3 O14 89.59(19) . .
O8 Co3 O4 83.99(13) . 1_565
O13 Co3 O4 88.79(16) . 1_565
O14 Co3 O4 176.88(15) . 1_565
O8 Co3 O10 169.22(14) . 1_565
O13 Co3 O10 90.76(17) . 1_565
O14 Co3 O10 94.16(15) . 1_565
O4 Co3 O10 88.54(12) 1_565 1_565
O8 Co3 O2 89.56(13) . 2_566
O13 Co3 O2 170.42(17) . 2_566
O14 Co3 O2 97.16(15) . 2_566
O4 Co3 O2 84.77(12) 1_565 2_566
O10 Co3 O2 82.01(13) 1_565 2_566
N2 N1 C6 114.2(4) . .
N1 N2 C9 116.0(4) . .
N4 N3 C20 115.2(5) . .
N3 N4 C23 114.8(5) . .
C31 N5 C33 119.2(5) . .
C31 N5 C32 122.6(6) . .
C33 N5 C32 118.1(5) . .
C35 N6 C36 127.5(10) . .
C35 N6 C37 113.3(9) . .
C36 N6 C37 119.1(9) . .
C39 N7 C41 118(2) . .
C39 N7 C40 123.6(16) . .
C41 N7 C40 118.7(15) . .
C1 O1 Co1 134.8(3) . .
C1 O2 Co2 125.7(3) . 2_566
C1 O2 Co3 131.1(3) . 2_566
Co2 O2 Co3 94.72(12) 2_566 2_566
C8 O3 Co1 120.5(3) . .
C8 O4 Co3 134.0(3) . 1_545
C8 O4 Co2 121.4(3) . 1_545
Co3 O4 Co2 94.59(12) 1_545 1_545
C15 O5 Co1 127.0(3) . .
C15 O6 Co2 135.3(3) . 2_566
C22 O7 Co2 130.2(3) . .
C22 O8 Co3 126.1(3) . .
Co2 O9 Co1 113.39(13) 1_545 2_556
Co2 O9 Co1 121.44(15) 1_545 .
Co1 O9 Co1 100.03(12) 2_556 .
C29 O10 Co3 123.9(4) . 1_545
C29 O10 Co1 117.7(4) . .
Co3 O10 Co1 117.47(15) 1_545 .
C31 O12 Co2 140.5(4) . .
C35 O13 Co3 143.3(5) . .

loop_
_geom_bond_atom_site_label_1
_geom_bond_atom_site_label_2
_geom_bond_distance
_geom_bond_site_symmetry_2
C1 O1 1.236(5) .
C1 O2 1.281(5) .
C1 C2 1.498(6) .
C2 C7 1.386(6) .
C2 C3 1.410(6) .
C3 C4 1.381(6) .
C3 H3 0.9300 .
C4 C5 1.399(6) .
C4 C8 1.492(6) 2_656
C5 C6 1.383(7) .
C5 H5 0.9300 .
C6 C7 1.420(6) .
C6 N1 1.437(6) .
C7 H7 0.9300 .
C8 O3 1.240(5) .
C8 O4 1.286(5) .
C8 C4 1.492(6) 2_656
C9 C10 1.3900 .
C9 C14 1.3900 .
C9 N2 1.410(5) .
C10 C11 1.3900 .
C10 H10 0.9300 .
C11 C12 1.3900 .
C11 H11 0.9300 .
C12 C13 1.3900 .
C12 H12 0.9300 .
C13 C14 1.3900 .
C13 H13 0.9300 .
C14 H14 0.9300 .
C15 O6 1.242(5) .
C15 O5 1.257(5) .
C15 C16 1.512(6) .
C16 C21 1.394(7) .
C16 C17 1.401(6) .
C17 C18 1.391(6) .
C17 H17 0.9300 .
C18 C19 1.399(7) .
C18 C22 1.516(6) .
C19 C20 1.386(7) .
C19 H19 0.9300 .
C20 C21 1.397(7) .
C20 N3 1.448(6) .
C21 H21 0.9300 .
C22 O7 1.250(5) .
C22 O8 1.261(5) .
C23 C24 1.3900 .
C23 C28 1.3900 .
C23 N4 1.436(6) .
C24 C25 1.3900 .
C24 H24 0.9300 .
C25 C26 1.3900 .
C25 H25 0.9300 .
C26 C27 1.3900 .
C26 H26 0.9300 .
C27 C28 1.3900 .
C27 H27 0.9300 .
C28 H28 0.9300 .
C29 O11 1.240(7) .
C29 O10 1.273(7) .
C29 H29 0.9300 .
C30 C31 1.512(9) .
C30 H30A 0.9600 .
C30 H30B 0.9600 .
C30 H30C 0.9600 .
C31 O12 1.254(7) .
C31 N5 1.329(8) .
C32 N5 1.472(8) .
C32 H32A 0.9600 .
C32 H32B 0.9600 .
C32 H32C 0.9600 .
C33 N5 1.448(8) .
C33 H33A 0.9600 .
C33 H33B 0.9600 .
C33 H33C 0.9600 .
C34 C35 1.603(12) .
C34 H34A 0.9600 .
C34 H34B 0.9600 .
C34 H34C 0.9600 .
C35 O13 1.201(9) .
C35 N6 1.294(10) .
C36 N6 1.488(12) .
C36 H36A 0.9600 .
C36 H36B 0.9600 .
C36 H36C 0.9600 .
C37 N6 1.549(12) .
C37 H37A 0.9600 .
C37 H37B 0.9600 .
C37 H37C 0.9600 .
C38 C39 1.45(3) .
C38 H38A 0.9600 .
C38 H38B 0.9600 .
C38 H38C 0.9600 .
C39 N7 1.31(2) .
C39 O15 1.348(18) .
C40 N7 1.53(2) .
C40 H40A 0.9600 .
C40 H40B 0.9600 .
C40 H40C 0.9600 .
C41 N7 1.466(16) .
C41 H41A 0.9600 .
C41 H41B 0.9600 .
C41 H41C 0.9600 .
Co1 O9 2.048(3) 2_556
Co1 O5 2.087(3) .
Co1 O3 2.109(3) .
Co1 O9 2.128(3) .
Co1 O1 2.132(3) .
Co1 O10 2.273(3) .
Co2 O6 2.017(3) 2_566
Co2 O9 2.034(3) 1_565
Co2 O7 2.058(3) .
Co2 O2 2.102(3) 2_566
Co2 O12 2.126(4) .
Co2 O4 2.143(3) 1_565
Co3 O8 2.064(3) .
Co3 O13 2.075(4) .
Co3 O14 2.082(4) .
Co3 O4 2.096(3) 1_565
Co3 O10 2.124(3) 1_565
Co3 O2 2.132(3) 2_566
N1 N2 1.236(6) .
N3 N4 1.210(7) .
O2 Co2 2.102(3) 2_566
O2 Co3 2.131(3) 2_566
O4 Co3 2.096(3) 1_545
O4 Co2 2.143(3) 1_545
O6 Co2 2.017(3) 2_566
O9 Co2 2.034(3) 1_545
O9 Co1 2.048(3) 2_556
O10 Co3 2.124(3) 1_545

loop_
_geom_torsion_atom_site_label_1
_geom_torsion_atom_site_label_2
_geom_torsion_atom_site_label_3
_geom_torsion_atom_site_label_4
_geom_torsion
_geom_torsion_site_symmetry_1
_geom_torsion_site_symmetry_4
O1 C1 C2 C7 -151.1(5) . .
O2 C1 C2 C7 24.6(7) . .
O1 C1 C2 C3 23.3(7) . .
O2 C1 C2 C3 -160.9(4) . .
C7 C2 C3 C4 0.9(7) . .
C1 C2 C3 C4 -173.3(4) . .
C2 C3 C4 C5 0.7(7) . .
C2 C3 C4 C8 176.6(4) . 2_656
C3 C4 C5 C6 -1.9(8) . .
C8 C4 C5 C6 -177.9(5) 2_656 .
C4 C5 C6 C7 1.6(8) . .
C4 C5 C6 N1 179.4(5) . .
C3 C2 C7 C6 -1.2(8) . .
C1 C2 C7 C6 173.1(5) . .
C5 C6 C7 C2 0.0(8) . .
N1 C6 C7 C2 -177.7(5) . .
C14 C9 C10 C11 0.0 . .
N2 C9 C10 C11 -177.5(5) . .
C9 C10 C11 C12 0.0 . .
C10 C11 C12 C13 0.0 . .
C11 C12 C13 C14 0.0 . .
C12 C13 C14 C9 0.0 . .
C10 C9 C14 C13 0.0 . .
N2 C9 C14 C13 177.7(5) . .
O6 C15 C16 C21 174.5(4) . .
O5 C15 C16 C21 -6.0(7) . .
O6 C15 C16 C17 -4.8(6) . .
O5 C15 C16 C17 174.7(4) . .
C21 C16 C17 C18 -1.8(7) . .
C15 C16 C17 C18 177.5(4) . .
C16 C17 C18 C19 1.0(7) . .
C16 C17 C18 C22 -178.9(4) . .
C17 C18 C19 C20 0.5(7) . .
C22 C18 C19 C20 -179.7(4) . .
C18 C19 C20 C21 -1.2(8) . .
C18 C19 C20 N3 176.9(5) . .
C17 C16 C21 C20 1.1(7) . .
C15 C16 C21 C20 -178.1(4) . .
C19 C20 C21 C16 0.4(8) . .
N3 C20 C21 C16 -177.5(5) . .
C17 C18 C22 O7 -18.6(6) . .
C19 C18 C22 O7 161.5(4) . .
C17 C18 C22 O8 162.3(4) . .
C19 C18 C22 O8 -17.6(6) . .
C28 C23 C24 C25 0.0 . .
N4 C23 C24 C25 178.0(7) . .
C23 C24 C25 C26 0.0 . .
C24 C25 C26 C27 0.0 . .
C25 C26 C27 C28 0.0 . .
C26 C27 C28 C23 0.0 . .
C24 C23 C28 C27 0.0 . .
N4 C23 C28 C27 -177.8(7) . .
C5 C6 N1 N2 -174.9(6) . .
C7 C6 N1 N2 2.9(9) . .
C6 N1 N2 C9 179.5(5) . .
C10 C9 N2 N1 -2.1(8) . .
C14 C9 N2 N1 -179.7(5) . .
C19 C20 N3 N4 -173.0(6) . .
C21 C20 N3 N4 5.1(9) . .
C20 N3 N4 C23 178.0(6) . .
C24 C23 N4 N3 -176.6(6) . .
C28 C23 N4 N3 1.3(10) . .
O12 C31 N5 C33 1.5(9) . .
C30 C31 N5 C33 -180.0(6) . .
O12 C31 N5 C32 178.3(7) . .
C30 C31 N5 C32 -3.1(10) . .
O13 C35 N6 C36 -177.4(10) . .
C34 C35 N6 C36 0.1(14) . .
O13 C35 N6 C37 6.2(13) . .
C34 C35 N6 C37 -176.3(8) . .
O15 C39 N7 C41 -176.0(13) . .
C38 C39 N7 C41 -2(3) . .
O15 C39 N7 C40 4(2) . .
C38 C39 N7 C40 177(2) . .
O2 C1 O1 Co1 -10.7(8) . .
C2 C1 O1 Co1 164.6(3) . .
O9 Co1 O1 C1 18.2(5) 2_556 .
O5 Co1 O1 C1 -79.4(5) . .
O3 Co1 O1 C1 -173.2(5) . .
O9 Co1 O1 C1 97.8(5) . .
O10 Co1 O1 C1 -130.1(11) . .
O1 C1 O2 Co2 32.4(6) . 2_566
C2 C1 O2 Co2 -142.9(3) . 2_566
O1 C1 O2 Co3 -106.9(5) . 2_566
C2 C1 O2 Co3 77.7(5) . 2_566
O4 C8 O3 Co1 -15.1(6) . .
C4 C8 O3 Co1 163.5(3) 2_656 .
O9 Co1 O3 C8 -54.3(8) 2_556 .
O5 Co1 O3 C8 137.7(3) . .
O9 Co1 O3 C8 -44.1(3) . .
O1 Co1 O3 C8 -129.4(4) . .
O10 Co1 O3 C8 54.6(4) . .
O3 C8 O4 Co3 -57.7(6) . 1_545
C4 C8 O4 Co3 123.6(4) 2_656 1_545
O3 C8 O4 Co2 78.3(5) . 1_545
C4 C8 O4 Co2 -100.3(4) 2_656 1_545
O6 C15 O5 Co1 -4.2(7) . .
C16 C15 O5 Co1 176.3(3) . .
O9 Co1 O5 C15 -34.1(4) 2_556 .
O3 Co1 O5 C15 143.5(4) . .
O9 Co1 O5 C15 -2(3) . .
O1 Co1 O5 C15 60.2(4) . .
O10 Co1 O5 C15 -124.4(4) . .
O5 C15 O6 Co2 31.8(8) . 2_566
C16 C15 O6 Co2 -148.7(4) . 2_566
O8 C22 O7 Co2 6.6(7) . .
C18 C22 O7 Co2 -172.4(3) . .
O6 Co2 O7 C22 -140.4(4) 2_566 .
O9 Co2 O7 C22 33.1(10) 1_565 .
O2 Co2 O7 C22 -48.1(4) 2_566 .
O12 Co2 O7 C22 126.5(4) . .
O4 Co2 O7 C22 36.7(4) 1_565 .
O7 C22 O8 Co3 -1.7(7) . .
C18 C22 O8 Co3 177.3(3) . .
O13 Co3 O8 C22 -133.3(4) . .
O14 Co3 O8 C22 136.7(4) . .
O4 Co3 O8 C22 -45.2(4) 1_565 .
O10 Co3 O8 C22 1.2(10) 1_565 .
O2 Co3 O8 C22 39.5(4) 2_566 .
O9 Co1 O9 Co2 -125.5(2) 2_556 1_545
O5 Co1 O9 Co2 -158(2) . 1_545
O3 Co1 O9 Co2 56.61(17) . 1_545
O1 Co1 O9 Co2 139.81(17) . 1_545
O10 Co1 O9 Co2 -35.76(18) . 1_545
O9 Co1 O9 Co1 0.002(2) 2_556 2_556
O5 Co1 O9 Co1 -32(2) . 2_556
O3 Co1 O9 Co1 -177.88(13) . 2_556
O1 Co1 O9 Co1 -94.68(13) . 2_556
O10 Co1 O9 Co1 89.75(13) . 2_556
O11 C29 O10 Co3 1.8(9) . 1_545
O11 C29 O10 Co1 170.5(6) . .
O9 Co1 O10 C29 -44.7(4) 2_556 .
O5 Co1 O10 C29 52.6(4) . .
O3 Co1 O10 C29 146.5(4) . .
O9 Co1 O10 C29 -124.7(4) . .
O1 Co1 O10 C29 103.7(12) . .
O9 Co1 O10 Co3 124.75(17) 2_556 1_545
O5 Co1 O10 Co3 -137.98(18) . 1_545
O3 Co1 O10 Co3 -44.11(18) . 1_545
O9 Co1 O10 Co3 44.71(18) . 1_545
O1 Co1 O10 Co3 -86.9(12) . 1_545
N5 C31 O12 Co2 -160.0(4) . .
C30 C31 O12 Co2 21.5(11) . .
O6 Co2 O12 C31 -93.7(7) 2_566 .
O9 Co2 O12 C31 169.0(7) 1_565 .
O7 Co2 O12 C31 -1.3(7) . .
O2 Co2 O12 C31 138.2(9) 2_566 .
O4 Co2 O12 C31 82.4(7) 1_565 .
N6 C35 O13 Co3 105.7(11) . .
C34 C35 O13 Co3 -71.7(12) . .
O8 Co3 O13 C35 55.5(10) . .
O14 Co3 O13 C35 149.0(10) . .
O4 Co3 O13 C35 -28.3(10) 1_565 .
O10 Co3 O13 C35 -116.8(10) 1_565 .
O2 Co3 O13 C35 -76.0(15) 2_566 .
